data_2102329
loop_
_publ_author_name
'Marsh, Richard E.'

_publ_section_title
;
 Space group <i>Cc</i>: an update
;
_journal_issue 2
_journal_name_full 'Acta Crystallographica Section B'
_journal_page_first 252
_journal_page_last 253
_journal_paper_doi 10.1107/S0108768104003878
_journal_volume 60
_journal_year 2004
_chemical_formula_moiety 'C12 H8 O5 Mn'
_chemical_formula_sum 'C12 H8 Mn O5'
_space_group_crystal_system monoclinic
_space_group_IT_number 15
_symmetry_space_group_name_H-M 'C 1 2/c 1'
_audit_creation_method CRYM
_cell_angle_alpha 90
_cell_angle_beta 91.16
_cell_angle_gamma 90
_cell_formula_units_Z 4
_cell_length_a 23.1440
_cell_length_b 6.4466
_cell_length_c 7.1648
_cell_volume 1068.770
_cod_data_source_file bk0142.cif
_cod_data_source_block EGUHET
_cod_depositor_comments
;
 Adding the _cell_formula_units_Z data item.

 Antanas Vaitkus,
 2017-08-05

  Added moiety chemical formula from Marsh (2004) paper.
  The summary chemical formula is calculated from moiety formula using
  AdHocParser
  (svn://www.crystallography.net/cod-tools/trunk/Formulae/AdHocParser.yp,
  revision 1441.)

  Andrius Merkys
  2013-11-11
;
_cod_original_sg_symbol_H-M C2/c
_cod_database_code 2102329

loop_
_atom_site_label
_atom_site_type_symbol
_atom_site_fract_x
_atom_site_fract_y
_atom_site_fract_z
Mn1 Mn 0.50000 1.31515 0.75000
O5 O 0.50000 0.98940 0.75000
O1 O 0.46025 0.30575 0.02260
O2 O 0.41990 0.58310 0.14780
C1 C 0.30895 0.43280 0.07465
H1 H 0.31310 0.56410 0.12675
C2 C 0.35715 0.32020 0.03200
C3 C 0.35180 0.11850 -0.04660
H2 H 0.38470 0.04270 -0.07455
C4 C 0.29800 0.03625 -0.08100
H3 H 0.29475 -0.09590 -0.13215
C9 C 0.25250 0.35105 0.03995
C11 C 0.41580 0.40995 0.06875
